data_9008251
loop_
_publ_author_name
'Kato, K.'
'Kawada, I.'
'Kimizuka, N.'
'Katsura, T.'

_publ_section_title
;
 Die kristallstruktur von YbFe2O4
;
_journal_name_full 'Zeitschrift fur Kristallographie'
_journal_page_first 314
_journal_page_last 320
_journal_paper_doi 10.1524/zkri.1975.141.3-4.314
_journal_volume 141
_journal_year 1975
_chemical_formula_structural YbFe2O4
_chemical_formula_sum 'Fe2 O4 Yb'
_space_group_IT_number 166
_symmetry_space_group_name_Hall '-R 3 2"'
_symmetry_space_group_name_H-M 'R -3 m :H'
_cell_angle_alpha 90
_cell_angle_beta 90
_cell_angle_gamma 120
_cell_length_a 3.455
_cell_length_b 3.455
_cell_length_c 25.054
_cell_formula_units_Z 3
_cell_volume 259.002
_database_code_amcsd 0010777
_exptl_crystal_density_diffrn 6.707
_cod_original_sg_symbol_H-M 'R -3 m'
_cod_original_formula_sum 'Yb Fe2 O4'
_cod_database_code 9008251
_amcsd_formula_title YbFe2O4

loop_
_space_group_symop_operation_xyz
x,y,z
2/3+x,1/3+y,1/3+z
1/3+x,2/3+y,2/3+z
x,x-y,z
2/3+x,1/3+x-y,1/3+z
1/3+x,2/3+x-y,2/3+z
y,x,-z
2/3+y,1/3+x,1/3-z
1/3+y,2/3+x,2/3-z
-x+y,y,z
2/3-x+y,1/3+y,1/3+z
1/3-x+y,2/3+y,2/3+z
-x,-x+y,-z
2/3-x,1/3-x+y,1/3-z
1/3-x,2/3-x+y,2/3-z
-y,-x,z
2/3-y,1/3-x,1/3+z
1/3-y,2/3-x,2/3+z
x-y,-y,-z
2/3+x-y,1/3-y,1/3-z
1/3+x-y,2/3-y,2/3-z
y,-x+y,-z
2/3+y,1/3-x+y,1/3-z
1/3+y,2/3-x+y,2/3-z
-x+y,-x,z
2/3-x+y,1/3-x,1/3+z
1/3-x+y,2/3-x,2/3+z
-x,-y,-z
2/3-x,1/3-y,1/3-z
1/3-x,2/3-y,2/3-z
-y,x-y,z
2/3-y,1/3+x-y,1/3+z
1/3-y,2/3+x-y,2/3+z
x-y,x,-z
2/3+x-y,1/3+x,1/3-z
1/3+x-y,2/3+x,2/3-z

loop_
_atom_site_aniso_label
_atom_site_aniso_U_11
_atom_site_aniso_U_22
_atom_site_aniso_U_33
_atom_site_aniso_U_12
_atom_site_aniso_U_13
_atom_site_aniso_U_23
Yb 0.00249 0.00249 0.03721 0.00125 0.00000 0.00000
Fe 0.00925 0.00925 0.00731 0.00463 0.00000 0.00000
O1 0.01406 0.01406 0.00604 0.00703 0.00000 0.00000
O2 0.02812 0.02812 0.02862 0.01406 0.00000 0.00000

loop_
_atom_site_label
_atom_site_fract_x
_atom_site_fract_y
_atom_site_fract_z
Yb 0.00000 0.00000 0.00000
Fe 0.00000 0.00000 0.21500
O1 0.00000 0.00000 0.29250
O2 0.00000 0.00000 0.12920

loop_
_cod_related_entry_id
_cod_related_entry_database
_cod_related_entry_code
1 AMCSD 0010777
